data_7122001
loop_
_publ_author_name
'Faulkner, Robert A.'
'Patmore, Nathan J.'
'Rice, Craig R.'
'Slater, Christopher'

_publ_section_title
;
 Dihydrogen phosphate-containing dinuclear double assemblies that
 demonstrate phosphate reactivity to the tetrafluoroborate anion.
;
_journal_issue 66
_journal_name_full 'Chemical communications (Cambridge, England)'
_journal_page_first 9159
_journal_page_last 9162
_journal_paper_doi 10.1039/c8cc04900a
_journal_volume 54
_journal_year 2018
_chemical_formula_moiety 'C36 H34 Cu2 N12 O4 P S4, 3(C F3 O3 S), C N O2, 0.86(N1), 0.74(O)'
_chemical_formula_sum 'C40 H34 Cu2 F9 N13.858 O15.743 P S7'
_chemical_formula_weight 1514.22
_space_group_crystal_system triclinic
_space_group_IT_number 2
_space_group_name_Hall '-P 1'
_space_group_name_H-M_alt 'P -1'
_symmetry_Int_Tables_number 2
_symmetry_space_group_name_Hall '-P 1'
_symmetry_space_group_name_H-M 'P -1'
_audit_creation_date 2016-03-15
_audit_creation_method
;
Olex2 1.2
(compiled 2016.02.19 svn.r3266 for OlexSys, GUI svn.r5155)
;
_audit_update_record
;
2018-06-16 deposited with the CCDC.
2018-07-18 downloaded from the CCDC.
;
_cell_angle_alpha 99.030(16)
_cell_angle_beta 108.218(16)
_cell_angle_gamma 92.693(12)
_cell_formula_units_Z 2
_cell_length_a 11.358(4)
_cell_length_b 16.280(5)
_cell_length_c 16.681(7)
_cell_measurement_reflns_used 9113
_cell_measurement_temperature 150(2)
_cell_measurement_theta_max 30.50
_cell_measurement_theta_min 2.28
_cell_volume 2878.3(18)
_computing_cell_refinement 'Bruker SAINT'
_computing_data_collection 'Bruker APEX2'
_computing_data_reduction 'Bruker SAINT'
_computing_molecular_graphics 'Olex2 (Dolomanov et al., 2009)'
_computing_publication_material 'Olex2 (Dolomanov et al., 2009)'
_computing_structure_refinement 'olex2.refine (Bourhis et al., 2015)'
_computing_structure_solution 'SHELXS-97 (Sheldrick 2008)'
_diffrn_ambient_temperature 150.0
_diffrn_measured_fraction_theta_full 0.9916
_diffrn_measured_fraction_theta_max 0.9906
_diffrn_measurement_device_type 'Bruker APEX-II CCD'
_diffrn_measurement_method '\f and \w scans'
_diffrn_radiation_type 'Mo K\a'
_diffrn_radiation_wavelength 0.71073
_diffrn_reflns_av_R_equivalents 0.0829
_diffrn_reflns_av_unetI/netI 0.0883
_diffrn_reflns_limit_h_max 16
_diffrn_reflns_limit_h_min -16
_diffrn_reflns_limit_k_max 23
_diffrn_reflns_limit_k_min -23
_diffrn_reflns_limit_l_max 23
_diffrn_reflns_limit_l_min -23
_diffrn_reflns_number 80975
_diffrn_reflns_theta_full 30.6865
_diffrn_reflns_theta_max 30.69
_diffrn_reflns_theta_min 1.92
_diffrn_standards_number 0
_exptl_absorpt_coefficient_mu 1.127
_exptl_absorpt_correction_T_max 0.88
_exptl_absorpt_correction_T_min 0.77
_exptl_absorpt_correction_type multi-scan
_exptl_absorpt_process_details sadabs
_exptl_crystal_colour green
_exptl_crystal_colour_primary green
_exptl_crystal_density_diffrn 1.7470
_exptl_crystal_description block
_exptl_crystal_F_000 1530.0797
_exptl_crystal_size_max 0.25
_exptl_crystal_size_mid 0.2
_exptl_crystal_size_min 0.1
_refine_diff_density_max 1.6254
_refine_diff_density_min -2.0257
_refine_diff_density_rms 0.2795
_refine_ls_d_res_high 0.6963
_refine_ls_d_res_low 10.5876
_refine_ls_goodness_of_fit_ref 1.0732
_refine_ls_hydrogen_treatment mixed
_refine_ls_matrix_type full
_refine_ls_number_constraints 66
_refine_ls_number_parameters 886
_refine_ls_number_reflns 17674
_refine_ls_number_restraints 48
_refine_ls_restrained_S_all 1.0717
_refine_ls_R_factor_all 0.1299
_refine_ls_R_factor_gt 0.0744
_refine_ls_shift/su_max 0.0027
_refine_ls_shift/su_mean 0.0000
_refine_ls_structure_factor_coef Fsqd
_refine_ls_weighting_details 'w=1/[\s^2^(Fo^2^)+(0.0812P)^2^+6.0513P] where P=(Fo^2^+2Fc^2^)/3'
_refine_ls_weighting_scheme calc
_refine_ls_wR_factor_gt 0.1587
_refine_ls_wR_factor_ref 0.1923
_reflns_Friedel_coverage 0.0
_reflns_limit_h_max 15
_reflns_limit_h_min -16
_reflns_limit_k_max 22
_reflns_limit_k_min -23
_reflns_limit_l_max 23
_reflns_limit_l_min 0
_reflns_number_gt 11284
_reflns_number_total 17674
_reflns_threshold_expression I>=2u(I)
_cod_data_source_file c8cc04900a2.cif
_cod_data_source_block mo_Chris_LedaPO4trif_2_0m_a
_cod_depositor_comments 'Adding full bibliography for 7122000--7122004.cif.'
_cod_original_cell_volume 2878.4(18)
_cod_database_code 7122001
_olex2_refinement_description
;
1. Fixed Uiso
 At 1.2 times of:
  All C(H) groups, All C(H,H) groups, All N(H) groups
 At 1.5 times of:
  All O(H) groups
2. Rigid bond restraints
 C25, O16, N14, O17
 with sigma for 1-2 distances of 0.003 and sigma for 1-3 distances of 0.006
 H36, O3, O1A, O2A
 with sigma for 1-2 distances of 0.003 and sigma for 1-3 distances of 0.006
3. Uiso/Uaniso restraints and constraints
C25 \\sim O16 \\sim N14 \\sim O17: within 2A with sigma of 0.003 and sigma for
terminal atoms of 0.006
O3 \\sim O2A \\sim O1A: within 2A with sigma of 0.003 and sigma for terminal
atoms of 0.006
Uanis(C40) \\sim Ueq: with sigma of 0.01 and sigma for terminal atoms of 0.02
Uanis(O16) \\sim Ueq, Uanis(N14) \\sim Ueq, Uanis(O17) \\sim Ueq: with sigma of
0.01 and sigma for terminal atoms of 0.02
Uanis(C1B) \\sim Ueq, Uanis(O1A) \\sim Ueq, Uanis(C1A) \\sim Ueq: with sigma of
0.01 and sigma for terminal atoms of 0.02
Uanis(O3A) \\sim Ueq: with sigma of 0.01 and sigma for terminal atoms of 0.02
4. Others
 Sof(C1B)=Sof(S1B)=Sof(O1B)=Sof(O2B)=Sof(O3B)=Sof(F1B)=Sof(F2B)=Sof(F3B)=
 Sof(N14)=1-FVAR(1)
 Sof(C1A)=Sof(F1A)=Sof(F2A)=Sof(F3A)=Sof(O1A)=Sof(O2A)=Sof(S1A)=Sof(O3A)=FVAR(1)
 Sof(O16)=Sof(O17)=FVAR(2)
5.a Secondary CH2 refined with riding coordinates:
 C9(H9a,H9b), C10(H10a,H10b), C27(H27a,H27b), C28(H28a,H28b)
5.b Aromatic/amide H refined with riding coordinates:
 N3(H3), N4(H4), N9(H9), N10(H10), C1(H1), C2(H2), C3(H3b), C4(H4b), C7(H7),
 C12(H12), C15(H15), C16(H16), C17(H17), C18(H18), C19(H19), C20(H20), C21(H21),
  C22(H22), C25(H25), C30(H30), C33(H33), C34(H34), C35(H35), C36(H36)
5.c Idealised tetrahedral OH refined as rotating group:
 O3(H3a), O4(H4a)
;
_olex2_submission_special_instructions 'No special instructions were received'

loop_
_space_group_symop_id
_space_group_symop_operation_xyz
1 x,y,z
2 -x,-y,-z

loop_
_atom_site_label
_atom_site_type_symbol
_atom_site_fract_x
_atom_site_fract_y
_atom_site_fract_z
_atom_site_U_iso_or_equiv
_atom_site_adp_type
_atom_site_occupancy
_atom_site_refinement_flags_posn
_atom_site_refinement_flags_adp
_atom_site_disorder_group
Cu1 Cu 0.21441(4) 0.61410(3) 0.30521(3) 0.01884(12) Uani 1.000000 . . 4
Cu2 Cu 0.46071(4) 0.86468(3) 0.19303(3) 0.01895(12) Uani 1.000000 . . 4
P1 P 0.47357(9) 0.73006(6) 0.32315(6) 0.0182(2) Uani 1.000000 . . 4
S1 S 0.14469(10) 0.43532(7) 0.05612(7) 0.0288(2) Uani 1.000000 . . 4
S2 S 0.65845(10) 0.65334(6) 0.10008(7) 0.0264(2) Uani 1.000000 . . 4
S3 S 0.31516(11) 0.79833(7) 0.55364(7) 0.0290(2) Uani 1.000000 . . 4
S4 S 0.25203(12) 1.06388(7) 0.29426(8) 0.0329(3) Uani 1.000000 . . 4
S5 S 0.10904(10) 0.75353(7) 0.12320(7) 0.0256(2) Uani 1.000000 . . 4
S6 S 0.57621(12) 0.31009(8) 0.19572(7) 0.0348(3) Uani 1.000000 . . 4
F1 F 0.0129(6) 0.7875(4) -0.0291(3) 0.138(3) Uani 1.000000 . . 4
F2 F -0.0995(3) 0.8118(3) 0.0464(3) 0.0841(14) Uani 1.000000 . . 4
F3 F 0.0578(4) 0.8917(3) 0.0665(4) 0.125(2) Uani 1.000000 . . 4
F7 F 0.3993(3) 0.1937(2) 0.1033(3) 0.0691(11) Uani 1.000000 . . 4
F8 F 0.3842(4) 0.2471(2) 0.2246(3) 0.0840(14) Uani 1.000000 . . 4
F9 F 0.3397(4) 0.3153(3) 0.1205(4) 0.1054(18) Uani 1.000000 . . 4
N1 N 0.0268(3) 0.5895(2) 0.2832(2) 0.0238(7) Uani 1.000000 . . 4
N2 N 0.1697(3) 0.53472(19) 0.1966(2) 0.0202(7) Uani 1.000000 . . 4
N3 N 0.3533(3) 0.5316(2) 0.1623(2) 0.0254(7) Uani 1.000000 . . 4
H3 H 0.3970(3) 0.5569(2) 0.2146(2) 0.0304(9) Uiso 1.000000 R . 4
N4 N 0.4150(3) 0.6656(2) 0.0804(2) 0.0241(7) Uani 1.000000 . . 4
H4 H 0.3541(3) 0.6946(2) 0.0868(2) 0.0290(9) Uiso 1.000000 R . 4
N5 N 0.5620(3) 0.78099(19) 0.1517(2) 0.0183(6) Uani 1.000000 . . 4
N6 N 0.6503(3) 0.9344(2) 0.2408(2) 0.0222(7) Uani 1.000000 . . 4
N7 N 0.2905(3) 0.5243(2) 0.3871(2) 0.0234(7) Uani 1.000000 . . 4
N8 N 0.2519(3) 0.68529(19) 0.4192(2) 0.0182(6) Uani 1.000000 . . 4
N9 N 0.2084(3) 0.8185(2) 0.3895(2) 0.0238(7) Uani 1.000000 . . 4
H9 H 0.1794(3) 0.7983(2) 0.3341(2) 0.0286(9) Uiso 1.000000 R . 4
N10 N 0.3854(3) 0.9475(2) 0.3715(2) 0.0246(7) Uani 1.000000 . . 4
H10 H 0.4490(3) 0.9177(2) 0.3763(2) 0.0295(9) Uiso 1.000000 R . 4
N11 N 0.3671(3) 0.9547(2) 0.2294(2) 0.0212(7) Uani 1.000000 . . 4
N12 N 0.3950(3) 0.9071(2) 0.0803(2) 0.0229(7) Uani 1.000000 . . 4
N13 N -0.0172(7) 0.7733(6) 0.7856(5) 0.088(2) Uani 1.000000 . . 4
O1 O 0.3589(3) 0.67057(18) 0.28399(19) 0.0288(7) Uani 1.000000 . . 4
O2 O 0.4696(3) 0.81233(16) 0.29367(18) 0.0229(6) Uani 1.000000 . . 4
O3 O 0.5034(3) 0.74674(18) 0.42266(18) 0.0256(6) Uani 1.000000 . U 4
O4 O 0.5820(3) 0.68255(18) 0.30328(19) 0.0262(6) Uani 1.000000 . . 4
O5 O 0.1011(4) 0.7907(3) 0.2035(2) 0.0654(13) Uani 1.000000 . . 4
O6 O 0.2303(4) 0.7676(3) 0.1162(3) 0.0560(11) Uani 1.000000 . . 4
O10 O 0.5991(5) 0.3252(3) 0.1195(2) 0.0643(13) Uani 1.000000 . . 4
O11 O 0.5743(4) 0.3832(2) 0.2555(2) 0.0479(9) Uani 1.000000 . . 4
O12 O 0.6426(4) 0.2461(3) 0.2340(2) 0.0522(10) Uani 1.000000 . . 4
O13 O 0.0477(5) 0.6730(3) 0.0916(3) 0.0817(17) Uani 1.000000 . . 4
O14 O 0.0070(7) 0.8542(5) 0.8044(4) 0.113(2) Uani 1.000000 . . 4
O15 O -0.1176(6) 0.7491(5) 0.7672(5) 0.122(3) Uani 1.000000 . . 4
C1 C -0.0365(4) 0.6213(3) 0.3347(3) 0.0309(10) Uani 1.000000 . . 4
H1 H 0.0032(4) 0.6662(3) 0.3807(3) 0.0371(12) Uiso 1.000000 R . 4
C2 C -0.1563(4) 0.5911(3) 0.3232(3) 0.0371(11) Uani 1.000000 . . 4
H2 H -0.1991(4) 0.6154(3) 0.3602(3) 0.0445(13) Uiso 1.000000 R . 4
C3 C -0.2144(4) 0.5252(3) 0.2575(3) 0.0366(11) Uani 1.000000 . . 4
H3b H -0.2967(4) 0.5024(3) 0.2494(3) 0.0440(13) Uiso 1.000000 R . 4
C4 C -0.1505(4) 0.4932(3) 0.2039(3) 0.0337(10) Uani 1.000000 . . 4
H4b H -0.1888(4) 0.4483(3) 0.1575(3) 0.0405(12) Uiso 1.000000 R . 4
C5 C -0.0298(4) 0.5267(2) 0.2179(3) 0.0241(8) Uani 1.000000 . . 4
C6 C 0.0480(4) 0.4979(2) 0.1661(3) 0.0222(8) Uani 1.000000 . . 4
C7 C 0.0184(4) 0.4428(3) 0.0920(3) 0.0272(9) Uani 1.000000 . . 4
H7 H -0.0610(4) 0.4122(3) 0.0636(3) 0.0327(11) Uiso 1.000000 R . 4
C8 C 0.2330(4) 0.5077(2) 0.1456(3) 0.0234(8) Uani 1.000000 . . 4
C9 C 0.4152(4) 0.5180(3) 0.0987(3) 0.0278(9) Uani 1.000000 . . 4
H9a H 0.5064(4) 0.5234(3) 0.1278(3) 0.0334(11) Uiso 1.000000 R . 4
H9b H 0.3899(4) 0.4603(3) 0.0657(3) 0.0334(11) Uiso 1.000000 R . 4
C10 C 0.3848(4) 0.5791(3) 0.0375(3) 0.0273(9) Uani 1.000000 . . 4
H10a H 0.2948(4) 0.5697(3) 0.0044(3) 0.0328(11) Uiso 1.000000 R . 4
H10b H 0.4314(4) 0.5682(3) -0.0036(3) 0.0328(11) Uiso 1.000000 R . 4
C11 C 0.5313(4) 0.7032(2) 0.1105(2) 0.0203(8) Uani 1.000000 . . 4
C12 C 0.7563(4) 0.7418(3) 0.1563(3) 0.0244(8) Uani 1.000000 . . 4
H12 H 0.8443(4) 0.7469(3) 0.1700(3) 0.0293(10) Uiso 1.000000 R . 4
C13 C 0.6901(4) 0.8026(2) 0.1781(3) 0.0210(8) Uani 1.000000 . . 4
C14 C 0.7371(4) 0.8874(2) 0.2248(3) 0.0220(8) Uani 1.000000 . . 4
C15 C 0.8627(4) 0.9184(3) 0.2511(3) 0.0293(9) Uani 1.000000 . . 4
H15 H 0.9231(4) 0.8839(3) 0.2401(3) 0.0351(11) Uiso 1.000000 R . 4
C16 C 0.8969(4) 0.9996(3) 0.2930(3) 0.0355(11) Uani 1.000000 . . 4
H16 H 0.9817(4) 1.0222(3) 0.3115(3) 0.0426(13) Uiso 1.000000 R . 4
C17 C 0.8066(4) 1.0485(3) 0.3079(3) 0.0360(11) Uani 1.000000 . . 4
H17 H 0.8281(4) 1.1053(3) 0.3358(3) 0.0432(13) Uiso 1.000000 R . 4
C18 C 0.6853(4) 1.0132(3) 0.2816(3) 0.0306(10) Uani 1.000000 . . 4
H18 H 0.6238(4) 1.0463(3) 0.2931(3) 0.0367(12) Uiso 1.000000 R . 4
C19 C 0.3026(4) 0.4431(3) 0.3651(3) 0.0295(9) Uani 1.000000 . . 4
H19 H 0.2822(4) 0.4194(3) 0.3061(3) 0.0353(11) Uiso 1.000000 R . 4
C20 C 0.3436(4) 0.3929(3) 0.4255(3) 0.0352(11) Uani 1.000000 . . 4
H20 H 0.3520(4) 0.3356(3) 0.4084(3) 0.0422(13) Uiso 1.000000 R . 4
C21 C 0.3723(4) 0.4273(3) 0.5115(3) 0.0358(11) Uani 1.000000 . . 4
H21 H 0.4006(4) 0.3937(3) 0.5541(3) 0.0430(13) Uiso 1.000000 R . 4
C22 C 0.3596(4) 0.5095(3) 0.5344(3) 0.0296(9) Uani 1.000000 . . 4
H22 H 0.3780(4) 0.5339(3) 0.5931(3) 0.0355(11) Uiso 1.000000 R . 4
C23 C 0.3192(4) 0.5575(2) 0.4706(3) 0.0228(8) Uani 1.000000 . . 4
C24 C 0.3058(4) 0.6469(2) 0.4883(3) 0.0223(8) Uani 1.000000 . . 4
C25 C 0.3438(4) 0.6978(3) 0.5656(3) 0.0291(9) Uani 1.000000 . U 4
H25 H 0.3809(4) 0.6805(3) 0.6189(3) 0.0350(11) Uiso 1.000000 R . 4
C26 C 0.2518(4) 0.7659(2) 0.4432(3) 0.0207(8) Uani 1.000000 . . 4
C27 C 0.2066(4) 0.9078(2) 0.4181(3) 0.0262(9) Uani 1.000000 . . 4
H27a H 0.1451(4) 0.9299(2) 0.3722(3) 0.0315(11) Uiso 1.000000 R . 4
H27b H 0.1786(4) 0.9156(2) 0.4691(3) 0.0315(11) Uiso 1.000000 R . 4
C28 C 0.3326(4) 0.9584(3) 0.4407(3) 0.0266(9) Uani 1.000000 . . 4
H28a H 0.3914(4) 0.9416(3) 0.4918(3) 0.0319(11) Uiso 1.000000 R . 4
H28b H 0.3230(4) 1.0184(3) 0.4561(3) 0.0319(11) Uiso 1.000000 R . 4
C29 C 0.3421(4) 0.9807(2) 0.3004(3) 0.0221(8) Uani 1.000000 . . 4
C30 C 0.2470(4) 1.0607(3) 0.1897(3) 0.0315(10) Uani 1.000000 . . 4
H30 H 0.2040(4) 1.0967(3) 0.1534(3) 0.0378(12) Uiso 1.000000 R . 4
C31 C 0.3124(4) 1.0002(2) 0.1666(3) 0.0224(8) Uani 1.000000 . . 4
C32 C 0.3284(4) 0.9733(2) 0.0832(3) 0.0223(8) Uani 1.000000 . . 4
C33 C 0.2771(5) 1.0086(3) 0.0121(3) 0.0318(10) Uani 1.000000 . . 4
H33 H 0.2300(5) 1.0550(3) 0.0154(3) 0.0382(12) Uiso 1.000000 R . 4
C34 C 0.2952(5) 0.9760(3) -0.0638(3) 0.0391(11) Uani 1.000000 . . 4
H34 H 0.2614(5) 1.0001(3) -0.1134(3) 0.0469(14) Uiso 1.000000 R . 4
C35 C 0.3626(5) 0.9082(3) -0.0676(3) 0.0380(11) Uani 1.000000 . . 4
H35 H 0.3747(5) 0.8842(3) -0.1198(3) 0.0456(14) Uiso 1.000000 R . 4
C36 C 0.4119(5) 0.8760(3) 0.0058(3) 0.0319(10) Uani 1.000000 . . 4
H36 H 0.4598(5) 0.8299(3) 0.0037(3) 0.0382(12) Uiso 1.000000 R U 4
C37 C 0.0155(5) 0.8156(3) 0.0498(4) 0.0409(12) Uani 1.000000 . . 4
C38 C 0.4173(5) 0.2645(3) 0.1587(4) 0.0488(14) Uani 1.000000 . . 4
C40 C 0.0924(11) 0.7355(8) 0.7934(10) 0.148(4) Uani 1.000000 . U 4
C1A C 0.892(4) 0.872(3) 0.468(3) 0.037(8) Uani 0.142(4) . U 1
F1A F 0.922(3) 0.938(2) 0.529(3) 0.079(11) Uani 0.142(4) . . 1
F2A F 0.789(3) 0.899(3) 0.414(2) 0.103(14) Uani 0.142(4) . . 1
F3A F 0.964(3) 0.851(3) 0.434(2) 0.103(13) Uani 0.142(4) . . 1
O1A O 0.792(3) 0.722(2) 0.437(2) 0.075(10) Uani 0.142(4) . U 1
O2A O 0.726(2) 0.8100(18) 0.527(2) 0.039(7) Uani 0.142(4) . U 1
S1A S 0.8330(10) 0.7885(6) 0.5102(7) 0.042(3) Uani 0.142(4) . . 1
O3A O 0.947(5) 0.780(3) 0.581(4) 0.090(16) Uani 0.142(4) . U 1
C1B C 0.9168(7) 0.7828(4) 0.5333(5) 0.0408(15) Uani 0.858(4) . U 2
S1B S 0.81622(16) 0.84283(9) 0.46334(10) 0.0391(5) Uani 0.858(4) . . 2
O1B O 0.7910(4) 0.7911(3) 0.3802(3) 0.0413(10) Uani 0.858(4) . . 2
O2B O 0.7100(5) 0.8459(3) 0.4939(4) 0.0497(14) Uani 0.858(4) . . 2
O3B O 0.8872(8) 0.9212(5) 0.4787(5) 0.071(2) Uani 0.858(4) . . 2
F1B F 1.0215(4) 0.7748(3) 0.5162(3) 0.0712(14) Uani 0.858(4) . . 2
F2B F 0.8612(4) 0.7069(2) 0.5244(3) 0.0651(12) Uani 0.858(4) . . 2
F3B F 0.9455(4) 0.8192(3) 0.6151(3) 0.0579(12) Uani 0.858(4) . . 2
N14 N 0.0091(11) 0.5356(7) 0.5336(8) 0.125(4) Uani 0.858(4) . U 2
O16 O 0.0843(18) 0.5886(13) 0.5407(16) 0.131(8) Uani 0.372(13) . U -1
O17 O -0.0448(16) 0.5310(12) 0.5807(13) 0.108(7) Uani 0.372(13) . U -1
H3a H 0.569(3) 0.779(3) 0.4459(3) 0.0383(9) Uiso 1.000000 GR . 4
H4a H 0.6482(12) 0.7150(10) 0.321(3) 0.0394(10) Uiso 1.000000 GR . 4

loop_
_atom_site_aniso_label
_atom_site_aniso_U_11
_atom_site_aniso_U_22
_atom_site_aniso_U_33
_atom_site_aniso_U_12
_atom_site_aniso_U_13
_atom_site_aniso_U_23
Cu1 0.0197(2) 0.0172(2) 0.0204(2) 0.00216(17) 0.00942(19) -0.00046(18)
Cu2 0.0220(2) 0.0165(2) 0.0219(2) 0.00783(17) 0.01146(19) 0.00316(18)
P1 0.0208(5) 0.0160(4) 0.0206(5) 0.0050(4) 0.0110(4) 0.0016(4)
S1 0.0314(6) 0.0237(5) 0.0270(5) 0.0008(4) 0.0087(4) -0.0064(4)
S2 0.0271(5) 0.0214(5) 0.0334(6) 0.0076(4) 0.0167(5) -0.0032(4)
S3 0.0394(6) 0.0267(5) 0.0210(5) 0.0067(4) 0.0129(5) -0.0025(4)
S4 0.0443(7) 0.0243(5) 0.0420(7) 0.0191(5) 0.0275(6) 0.0089(5)
S5 0.0263(5) 0.0270(5) 0.0228(5) 0.0036(4) 0.0086(4) 0.0010(4)
S6 0.0393(7) 0.0395(6) 0.0271(6) -0.0036(5) 0.0163(5) 0.0014(5)
F1 0.211(7) 0.181(6) 0.051(3) 0.110(5) 0.049(3) 0.064(3)
F2 0.0297(18) 0.134(4) 0.104(3) 0.019(2) 0.0139(19) 0.079(3)
F3 0.063(3) 0.054(3) 0.227(7) -0.006(2) -0.018(3) 0.071(3)
F7 0.060(2) 0.052(2) 0.076(3) -0.0153(17) 0.0109(19) -0.0175(19)
F8 0.083(3) 0.069(3) 0.123(4) -0.014(2) 0.076(3) 0.004(2)
F9 0.056(3) 0.071(3) 0.156(5) 0.022(2) -0.017(3) 0.025(3)
N1 0.0215(17) 0.0216(17) 0.0291(18) 0.0035(13) 0.0095(15) 0.0039(14)
N2 0.0211(17) 0.0154(15) 0.0236(17) 0.0026(12) 0.0084(14) -0.0004(13)
N3 0.0273(19) 0.0229(17) 0.0240(18) 0.0006(14) 0.0107(15) -0.0054(14)
N4 0.0226(18) 0.0229(17) 0.0282(18) 0.0067(13) 0.0125(15) -0.0015(14)
N5 0.0201(16) 0.0188(15) 0.0198(16) 0.0055(12) 0.0109(13) 0.0040(13)
N6 0.0231(17) 0.0198(16) 0.0270(18) 0.0057(13) 0.0138(15) 0.0018(14)
N7 0.0212(17) 0.0234(17) 0.0280(18) 0.0051(13) 0.0109(14) 0.0044(14)
N8 0.0192(16) 0.0179(15) 0.0192(16) 0.0020(12) 0.0098(13) 0.0005(12)
N9 0.0270(18) 0.0205(16) 0.0219(17) 0.0043(13) 0.0068(14) -0.0005(13)
N10 0.0313(19) 0.0217(17) 0.0256(18) 0.0101(14) 0.0152(15) 0.0038(14)
N11 0.0216(17) 0.0181(16) 0.0258(17) 0.0037(12) 0.0104(14) 0.0039(13)
N12 0.0258(18) 0.0207(16) 0.0244(17) 0.0042(13) 0.0109(14) 0.0047(14)
N13 0.060(4) 0.143(7) 0.087(5) 0.027(4) 0.041(4) 0.056(5)
O1 0.0346(17) 0.0281(15) 0.0252(15) -0.0066(12) 0.0176(13) -0.0044(12)
O2 0.0289(15) 0.0188(13) 0.0264(15) 0.0097(11) 0.0147(12) 0.0057(11)
O3 0.0265(16) 0.0273(15) 0.0232(15) 0.0032(12) 0.0095(12) 0.0022(12)
O4 0.0289(16) 0.0241(15) 0.0308(16) 0.0134(12) 0.0159(14) 0.0034(12)
O5 0.060(3) 0.110(4) 0.0205(18) 0.038(3) 0.0086(17) -0.005(2)
O6 0.044(2) 0.068(3) 0.076(3) 0.026(2) 0.036(2) 0.029(2)
O10 0.089(3) 0.075(3) 0.035(2) -0.021(2) 0.033(2) 0.006(2)
O11 0.070(3) 0.038(2) 0.0349(19) -0.0101(18) 0.0221(19) -0.0043(16)
O12 0.046(2) 0.068(3) 0.038(2) 0.0199(19) 0.0113(18) 0.0004(19)
O13 0.094(4) 0.033(2) 0.076(3) -0.016(2) -0.030(3) 0.012(2)
O14 0.147(6) 0.103(5) 0.105(5) 0.052(5) 0.049(5) 0.036(4)
O15 0.066(4) 0.190(8) 0.112(5) -0.013(4) 0.043(4) 0.013(5)
C1 0.024(2) 0.035(2) 0.035(2) 0.0051(18) 0.0136(19) 0.0005(19)
C2 0.026(2) 0.046(3) 0.045(3) 0.011(2) 0.019(2) 0.005(2)
C3 0.020(2) 0.043(3) 0.048(3) 0.0004(19) 0.011(2) 0.013(2)
C4 0.025(2) 0.031(2) 0.040(3) -0.0019(18) 0.006(2) 0.004(2)
C5 0.022(2) 0.0209(19) 0.030(2) 0.0013(15) 0.0087(17) 0.0041(16)
C6 0.022(2) 0.0159(18) 0.027(2) 0.0021(14) 0.0063(16) 0.0037(15)
C7 0.024(2) 0.024(2) 0.029(2) -0.0024(16) 0.0052(17) -0.0012(17)
C8 0.029(2) 0.0169(18) 0.023(2) 0.0048(15) 0.0075(17) 0.0007(15)
C9 0.033(2) 0.022(2) 0.031(2) 0.0019(17) 0.0191(19) -0.0078(17)
C10 0.027(2) 0.030(2) 0.025(2) 0.0020(17) 0.0134(18) -0.0052(17)
C11 0.026(2) 0.0214(19) 0.0183(18) 0.0086(15) 0.0131(16) 0.0032(15)
C12 0.022(2) 0.025(2) 0.030(2) 0.0036(16) 0.0140(17) 0.0014(17)
C13 0.023(2) 0.0215(19) 0.0239(19) 0.0065(15) 0.0143(16) 0.0041(15)
C14 0.023(2) 0.0222(19) 0.024(2) 0.0053(15) 0.0106(16) 0.0051(16)
C15 0.022(2) 0.029(2) 0.036(2) 0.0064(17) 0.0100(18) 0.0019(19)
C16 0.024(2) 0.032(2) 0.046(3) 0.0008(18) 0.009(2) -0.000(2)
C17 0.032(2) 0.025(2) 0.046(3) -0.0016(18) 0.014(2) -0.009(2)
C18 0.032(2) 0.023(2) 0.038(2) 0.0033(17) 0.018(2) -0.0051(18)
C19 0.030(2) 0.022(2) 0.037(2) 0.0059(17) 0.0103(19) 0.0054(18)
C20 0.038(3) 0.021(2) 0.049(3) 0.0091(18) 0.014(2) 0.010(2)
C21 0.037(3) 0.033(2) 0.043(3) 0.009(2) 0.014(2) 0.022(2)
C22 0.029(2) 0.032(2) 0.031(2) 0.0051(18) 0.0112(19) 0.0105(19)
C23 0.024(2) 0.0217(19) 0.027(2) 0.0030(15) 0.0130(17) 0.0053(16)
C24 0.026(2) 0.025(2) 0.0227(19) 0.0047(16) 0.0143(17) 0.0078(16)
C25 0.038(3) 0.032(2) 0.020(2) 0.0096(19) 0.0121(18) 0.0052(17)
C26 0.0201(19) 0.0219(19) 0.0226(19) 0.0030(15) 0.0141(16) -0.0034(15)
C27 0.036(2) 0.0187(19) 0.028(2) 0.0091(16) 0.0161(19) 0.0022(16)
C28 0.039(2) 0.0196(19) 0.025(2) 0.0041(17) 0.0179(19) 0.0008(16)
C29 0.023(2) 0.0135(17) 0.034(2) 0.0071(14) 0.0162(17) 0.0011(16)
C30 0.040(3) 0.026(2) 0.037(3) 0.0155(19) 0.019(2) 0.0131(19)
C31 0.024(2) 0.0205(19) 0.026(2) 0.0054(15) 0.0112(17) 0.0061(16)
C32 0.022(2) 0.0193(19) 0.029(2) 0.0028(15) 0.0114(17) 0.0065(16)
C33 0.042(3) 0.024(2) 0.034(2) 0.0119(19) 0.015(2) 0.0125(19)
C34 0.051(3) 0.036(3) 0.032(3) 0.012(2) 0.011(2) 0.013(2)
C35 0.056(3) 0.036(3) 0.027(2) 0.015(2) 0.018(2) 0.009(2)
C36 0.043(3) 0.031(2) 0.028(2) 0.0153(19) 0.017(2) 0.0059(18)
C37 0.040(3) 0.043(3) 0.047(3) 0.009(2) 0.018(2) 0.019(2)
C38 0.039(3) 0.037(3) 0.068(4) 0.001(2) 0.018(3) 0.005(3)
C40 0.101(7) 0.159(9) 0.234(11) 0.079(6) 0.091(6) 0.089(7)
C1A 0.038(12) 0.038(11) 0.036(11) 0.005(5) 0.013(5) 0.008(5)
F1A 0.06(2) 0.06(2) 0.10(3) 0.005(16) 0.02(2) 0.01(2)
F2A 0.09(2) 0.17(4) 0.10(3) 0.06(2) 0.06(2) 0.12(3)
F3A 0.042(16) 0.18(4) 0.10(2) -0.011(19) 0.037(17) 0.04(2)
O1A 0.057(15) 0.072(16) 0.082(17) 0.002(9) 0.018(8) -0.013(9)
O2A 0.015(12) 0.037(16) 0.07(2) 0.003(10) 0.021(13) 0.003(13)
S1A 0.031(6) 0.030(5) 0.052(6) -0.005(4) 0.000(4) 0.000(4)
O3A 0.09(2) 0.09(2) 0.09(2) 0.008(9) 0.028(9) 0.018(10)
C1B 0.028(3) 0.051(4) 0.033(3) -0.010(2) 0.007(2) -0.013(2)
S1B 0.0432(9) 0.0308(8) 0.0390(8) -0.0042(6) 0.0153(7) -0.0080(6)
O1B 0.045(2) 0.046(2) 0.030(2) -0.0028(19) 0.0143(18) -0.0039(18)
O2B 0.035(3) 0.046(3) 0.053(3) 0.003(2) 0.010(2) -0.027(2)
O3B 0.094(6) 0.041(4) 0.072(5) -0.020(4) 0.030(5) -0.008(4)
F1B 0.035(2) 0.102(4) 0.065(3) 0.010(2) 0.015(2) -0.019(2)
F2B 0.079(3) 0.042(2) 0.065(3) -0.005(2) 0.013(2) 0.007(2)
F3B 0.052(2) 0.077(3) 0.034(2) -0.003(2) 0.0095(18) -0.010(2)
N14 0.101(7) 0.138(10) 0.162(10) 0.033(6) 0.042(6) 0.102(7)
O16 0.084(11) 0.121(13) 0.198(16) -0.011(7) 0.052(8) 0.047(8)
O17 0.079(10) 0.134(13) 0.138(13) 0.023(7) 0.053(7) 0.062(8)

loop_
_atom_type_symbol
_atom_type_scat_dispersion_real
_atom_type_scat_dispersion_imag
_atom_type_scat_Cromer_Mann_a1
_atom_type_scat_Cromer_Mann_a2
_atom_type_scat_Cromer_Mann_a3
_atom_type_scat_Cromer_Mann_a4
_atom_type_scat_Cromer_Mann_b1
_atom_type_scat_Cromer_Mann_b2
_atom_type_scat_Cromer_Mann_b3
_atom_type_scat_Cromer_Mann_b4
_atom_type_scat_Cromer_Mann_c
_atom_type_scat_source
_atom_type_scat_dispersion_source
C 0.00347 0.00161 2.31000 1.02000 1.58860 0.86500 20.84390 10.20750 0.56870 51.65120 0.215599998832 'International Tables Volume C Table 6.1.1.4 (pp. 500-502)' 'Henke, Gullikson and Davis, At. Data and Nucl. Data Tables, 1993, 54, 2'
F 0.01794 0.01033 3.53920 2.64120 1.51700 1.02430 10.28250 4.29440 0.26150 26.14760 0.277599990368 'International Tables Volume C Table 6.1.1.4 (pp. 500-502)' 'Henke, Gullikson and Davis, At. Data and Nucl. Data Tables, 1993, 54, 2'
H 0.00000 0.00000 0.49300 0.32291 0.14019 0.04081 10.51090 26.12570 3.14236 57.79970 0.0030380000826 'International Tables Volume C Table 6.1.1.4 (pp. 500-502)' 'Henke, Gullikson and Davis, At. Data and Nucl. Data Tables, 1993, 54, 2'
O 0.01158 0.00611 3.04850 2.28680 1.54630 0.86700 13.27710 5.70110 0.32390 32.90890 0.250800013542 'International Tables Volume C Table 6.1.1.4 (pp. 500-502)' 'Henke, Gullikson and Davis, At. Data and Nucl. Data Tables, 1993, 54, 2'
N 0.00653 0.00323 12.21260 3.13220 2.01250 1.16630 0.00570 9.89330 28.99750 0.58260 -11.5290002823 'International Tables Volume C Table 6.1.1.4 (pp. 500-502)' 'Henke, Gullikson and Davis, At. Data and Nucl. Data Tables, 1993, 54, 2'
P 0.10434 0.09671 6.43450 4.17910 1.78000 1.49080 1.90670 27.15700 0.52600 68.16450 1.11489999294 'International Tables Volume C Table 6.1.1.4 (pp. 500-502)' 'Henke, Gullikson and Davis, At. Data and Nucl. Data Tables, 1993, 54, 2'
S 0.12424 0.12443 6.90530 5.20340 1.43790 1.58630 1.46790 22.21510 0.25360 56.17200 0.866900026798 'International Tables Volume C Table 6.1.1.4 (pp. 500-502)' 'Henke, Gullikson and Davis, At. Data and Nucl. Data Tables, 1993, 54, 2'
Cu 0.34125 1.28947 13.33800 7.16760 5.61580 1.67350 3.58280 0.24700 11.39660 64.81260 1.19099998474 'International Tables Volume C Table 6.1.1.4 (pp. 500-502)' 'Henke, Gullikson and Davis, At. Data and Nucl. Data Tables, 1993, 54, 2'

loop_
_geom_angle_atom_site_label_1
_geom_angle_atom_site_label_2
_geom_angle_atom_site_label_3
_geom_angle
N2 Cu1 N1 80.35(14)
N7 Cu1 N1 101.30(13)
N7 Cu1 N2 95.90(13)
N8 Cu1 N1 96.30(13)
N8 Cu1 N2 174.19(13)
N8 Cu1 N7 80.04(13)
O1 Cu1 N1 152.20(14)
O1 Cu1 N2 92.87(13)
O1 Cu1 N7 106.23(13)
O1 Cu1 N8 92.26(12)
N6 Cu2 N5 77.99(12)
N11 Cu2 N5 174.97(13)
N11 Cu2 N6 98.73(13)
N12 Cu2 N5 95.66(13)
N12 Cu2 N6 98.21(13)
N12 Cu2 N11 80.96(14)
O2 Cu2 N5 92.04(12)
O2 Cu2 N6 98.89(12)
O2 Cu2 N11 92.24(12)
O2 Cu2 N12 162.38(13)
O2 P1 O1 116.26(18)
O3 P1 O1 108.31(17)
O3 P1 O2 108.50(16)
O4 P1 O1 105.92(17)
O4 P1 O2 110.14(16)
O4 P1 O3 107.35(16)
C8 S1 C7 89.7(2)
C12 S2 C11 90.26(19)
C26 S3 C25 90.2(2)
C30 S4 C29 89.5(2)
O6 S5 O5 113.3(3)
O13 S5 O5 114.5(3)
O13 S5 O6 117.2(3)
C37 S5 O5 103.1(3)
C37 S5 O6 103.1(2)
C37 S5 O13 103.2(3)
O11 S6 O10 115.6(3)
O12 S6 O10 114.7(3)
O12 S6 O11 114.5(2)
C38 S6 O10 104.2(3)
C38 S6 O11 102.8(3)
C38 S6 O12 102.7(3)
C1 N1 Cu1 126.0(3)
C5 N1 Cu1 114.4(3)
C5 N1 C1 118.8(4)
C6 N2 Cu1 115.4(3)
C8 N2 Cu1 132.9(3)
C8 N2 C6 111.8(3)
C8 N3 H3 118.5(2)
C9 N3 H3 118.5(2)
C9 N3 C8 123.1(4)
C10 N4 H4 118.6(2)
C11 N4 H4 118.6(2)
C11 N4 C10 122.8(3)
C11 N5 Cu2 131.1(3)
C13 N5 Cu2 116.7(2)
C13 N5 C11 111.7(3)
C14 N6 Cu2 112.5(3)
C18 N6 Cu2 128.8(3)
C18 N6 C14 118.7(4)
C19 N7 Cu1 129.3(3)
C23 N7 Cu1 111.7(3)
C23 N7 C19 118.8(4)
C24 N8 Cu1 115.3(2)
C26 N8 Cu1 132.2(3)
C26 N8 C24 111.7(3)
C26 N9 H9 118.4(2)
C27 N9 H9 118.4(2)
C27 N9 C26 123.3(3)
C28 N10 H10 118.3(2)
C29 N10 H10 118.3(2)
C29 N10 C28 123.3(3)
C29 N11 Cu2 134.4(3)
C31 N11 Cu2 114.4(3)
C31 N11 C29 111.2(3)
C32 N12 Cu2 115.0(3)
C36 N12 Cu2 126.6(3)
C36 N12 C32 118.4(4)
O15 N13 O14 115.7(9)
C40 N13 O14 110.2(9)
C40 N13 O15 134.1(11)
P1 O1 Cu1 145.06(19)
P1 O2 Cu2 142.97(18)
H3a O3 P1 109.5
H4a O4 P1 109.5
H1 C1 N1 118.9(2)
C2 C1 N1 122.2(4)
C2 C1 H1 118.9(3)
H2 C2 C1 120.3(3)
C3 C2 C1 119.5(4)
C3 C2 H2 120.3(3)
H3b C3 C2 120.8(3)
C4 C3 C2 118.5(4)
C4 C3 H3b 120.8(3)
H4b C4 C3 120.2(3)
C5 C4 C3 119.6(4)
C5 C4 H4b 120.2(3)
C4 C5 N1 121.4(4)
C6 C5 N1 113.8(3)
C6 C5 C4 124.9(4)
C5 C6 N2 115.1(3)
C7 C6 N2 115.0(4)
C7 C6 C5 129.8(4)
C6 C7 S1 110.5(3)
H7 C7 S1 124.77(14)
H7 C7 C6 124.8(3)
N2 C8 S1 113.0(3)
N3 C8 S1 123.6(3)
N3 C8 N2 123.3(4)
H9a C9 N3 109.2(2)
H9b C9 N3 109.2(2)
H9b C9 H9a 107.9
C10 C9 N3 112.2(3)
C10 C9 H9a 109.2(2)
C10 C9 H9b 109.2(2)
C9 C10 N4 113.2(3)
H10a C10 N4 108.9(2)
H10a C10 C9 108.9(2)
H10b C10 N4 108.9(2)
H10b C10 C9 108.9(2)
H10b C10 H10a 107.8
N4 C11 S2 123.0(3)
N5 C11 S2 112.9(3)
N5 C11 N4 124.2(3)
H12 C12 S2 124.95(14)
C13 C12 S2 110.1(3)
C13 C12 H12 124.9(3)
C12 C13 N5 115.1(4)
C14 C13 N5 117.4(3)
C14 C13 C12 127.5(4)
C13 C14 N6 115.0(3)
C15 C14 N6 121.8(4)
C15 C14 C13 123.2(4)
H15 C15 C14 120.7(2)
C16 C15 C14 118.6(4)
C16 C15 H15 120.7(3)
H16 C16 C15 120.3(3)
C17 C16 C15 119.4(4)
C17 C16 H16 120.3(3)
H17 C17 C16 120.7(3)
C18 C17 C16 118.6(4)
C18 C17 H17 120.7(3)
C17 C18 N6 122.8(4)
H18 C18 N6 118.6(2)
H18 C18 C17 118.6(3)
H19 C19 N7 119.0(3)
C20 C19 N7 122.1(4)
C20 C19 H19 119.0(3)
H20 C20 C19 120.5(3)
C21 C20 C19 118.9(4)
C21 C20 H20 120.5(3)
H21 C21 C20 120.3(3)
C22 C21 C20 119.4(4)
C22 C21 H21 120.3(3)
H22 C22 C21 120.5(3)
C23 C22 C21 119.1(4)
C23 C22 H22 120.5(3)
C22 C23 N7 121.7(4)
C24 C23 N7 114.8(4)
C24 C23 C22 123.5(4)
C23 C24 N8 117.8(4)
C25 C24 N8 115.2(4)
C25 C24 C23 127.0(4)
C24 C25 S3 110.1(3)
H25 C25 S3 124.97(15)
H25 C25 C24 125.0(2)
N8 C26 S3 112.8(3)
N9 C26 S3 122.8(3)
N9 C26 N8 124.4(4)
H27a C27 N9 108.8(2)
H27b C27 N9 108.8(2)
H27b C27 H27a 107.7
C28 C27 N9 113.6(3)
C28 C27 H27a 108.8(2)
C28 C27 H27b 108.8(2)
C27 C28 N10 113.2(3)
H28a C28 N10 108.9(2)
H28a C28 C27 108.9(2)
H28b C28 N10 108.9(2)
H28b C28 C27 108.9(2)
H28b C28 H28a 107.8
N10 C29 S4 123.4(3)
N11 C29 S4 113.5(3)
N11 C29 N10 123.1(3)
H30 C30 S4 124.76(14)
C31 C30 S4 110.5(3)
C31 C30 H30 124.8(3)
C30 C31 N11 115.2(4)
C32 C31 N11 115.8(3)
C32 C31 C30 128.9(4)
C31 C32 N12 113.8(3)
C33 C32 N12 121.8(4)
C33 C32 C31 124.3(4)
H33 C33 C32 120.5(3)
C34 C33 C32 119.1(4)
C34 C33 H33 120.5(3)
H34 C34 C33 120.2(3)
C35 C34 C33 119.6(4)
C35 C34 H34 120.2(3)
H35 C35 C34 120.7(3)
C36 C35 C34 118.5(4)
C36 C35 H35 120.7(3)
C35 C36 N12 122.5(4)
H36 C36 N12 118.7(2)
H36 C36 C35 118.7(3)
F1 C37 S5 110.3(4)
F2 C37 S5 113.3(4)
F2 C37 F1 105.1(5)
F3 C37 S5 113.3(4)
F3 C37 F1 106.1(6)
F3 C37 F2 108.2(5)
F7 C38 S6 112.5(4)
F8 C38 S6 110.1(4)
F8 C38 F7 107.0(5)
F9 C38 S6 111.9(4)
F9 C38 F7 107.1(5)
F9 C38 F8 108.0(5)
F2A C1A F1A 98(4)
F3A C1A F1A 120(5)
F3A C1A F2A 113(4)
S1A C1A F1A 106(3)
S1A C1A F2A 106(3)
S1A C1A F3A 113(4)
O1A S1A C1A 102(2)
O2A S1A C1A 109(2)
O2A S1A O1A 105.3(19)
O3A S1A C1A 100(2)
O3A S1A O1A 118(3)
O3A S1A O2A 121(3)
F1B C1B S1B 111.3(5)
F2B C1B S1B 110.5(5)
F2B C1B F1B 108.2(6)
F3B C1B S1B 111.1(5)
F3B C1B F1B 107.8(6)
F3B C1B F2B 107.9(6)
O1B S1B C1B 102.2(3)
O2B S1B C1B 102.4(4)
O2B S1B O1B 114.0(3)
O3B S1B C1B 104.4(4)
O3B S1B O1B 117.0(4)
O3B S1B O2B 114.2(4)

loop_
_geom_bond_atom_site_label_1
_geom_bond_atom_site_label_2
_geom_bond_distance
_geom_bond_site_symmetry_2
Cu1 N1 2.054(3) .
Cu1 N2 1.959(3) .
Cu1 N7 2.181(3) .
Cu1 N8 1.974(3) .
Cu1 O1 1.996(3) .
Cu2 N5 2.001(3) .
Cu2 N6 2.231(3) .
Cu2 N11 1.979(3) .
Cu2 N12 2.036(3) .
Cu2 O2 1.976(3) .
P1 O1 1.488(3) .
P1 O2 1.495(3) .
P1 O3 1.563(3) .
P1 O4 1.578(3) .
S1 C7 1.721(5) .
S1 C8 1.739(4) .
S2 C11 1.731(4) .
S2 C12 1.722(4) .
S3 C25 1.713(5) .
S3 C26 1.738(4) .
S4 C29 1.731(4) .
S4 C30 1.720(5) .
S5 O5 1.412(4) .
S5 O6 1.429(4) .
S5 O13 1.396(4) .
S5 C37 1.824(5) .
S6 O10 1.430(4) .
S6 O11 1.433(4) .
S6 O12 1.429(4) .
S6 C38 1.796(6) .
F1 C37 1.314(7) .
F2 C37 1.287(6) .
F3 C37 1.263(6) .
F7 C38 1.324(6) .
F8 C38 1.333(7) .
F9 C38 1.322(7) .
N1 C1 1.345(5) .
N1 C5 1.339(5) .
N2 C6 1.384(5) .
N2 C8 1.315(5) .
N3 H3 0.8800 .
N3 C8 1.332(5) .
N3 C9 1.441(5) .
N4 H4 0.8800 .
N4 C10 1.447(5) .
N4 C11 1.336(5) .
N5 C11 1.317(5) .
N5 C13 1.392(5) .
N6 C14 1.341(5) .
N6 C18 1.332(5) .
N7 C19 1.340(5) .
N7 C23 1.342(5) .
N8 C24 1.385(5) .
N8 C26 1.310(5) .
N9 H9 0.8800 .
N9 C26 1.335(5) .
N9 C27 1.461(5) .
N10 H10 0.8800 .
N10 C28 1.451(5) .
N10 C29 1.342(5) .
N11 C29 1.314(5) .
N11 C31 1.383(5) .
N12 C32 1.348(5) .
N12 C36 1.341(5) .
N13 O14 1.302(10) .
N13 O15 1.118(8) .
N13 C40 1.392(11) .
O3 H3a 0.8400 .
O4 H4a 0.8400 .
C1 H1 0.9500 .
C1 C2 1.369(6) .
C2 H2 0.9500 .
C2 C3 1.378(7) .
C3 H3b 0.9500 .
C3 C4 1.376(7) .
C4 H4b 0.9500 .
C4 C5 1.386(6) .
C5 C6 1.461(6) .
C6 C7 1.345(6) .
C7 H7 0.9500 .
C9 H9a 0.9900 .
C9 H9b 0.9900 .
C9 C10 1.510(6) .
C10 H10a 0.9900 .
C10 H10b 0.9900 .
C12 H12 0.9500 .
C12 C13 1.343(5) .
C13 C14 1.461(6) .
C14 C15 1.398(6) .
C15 H15 0.9500 .
C15 C16 1.370(6) .
C16 H16 0.9500 .
C16 C17 1.387(6) .
C17 H17 0.9500 .
C17 C18 1.375(6) .
C18 H18 0.9500 .
C19 H19 0.9500 .
C19 C20 1.379(6) .
C20 H20 0.9500 .
C20 C21 1.384(7) .
C21 H21 0.9500 .
C21 C22 1.361(7) .
C22 H22 0.9500 .
C22 C23 1.395(6) .
C23 C24 1.463(6) .
C24 C25 1.349(6) .
C25 H25 0.9500 .
C27 H27a 0.9900 .
C27 H27b 0.9900 .
C27 C28 1.525(6) .
C28 H28a 0.9900 .
C28 H28b 0.9900 .
C30 H30 0.9500 .
C30 C31 1.340(6) .
C31 C32 1.461(6) .
C32 C33 1.375(6) .
C33 H33 0.9500 .
C33 C34 1.375(7) .
C34 H34 0.9500 .
C34 C35 1.377(7) .
C35 H35 0.9500 .
C35 C36 1.374(6) .
C36 H36 0.9500 .
C1A F1A 1.32(6) .
C1A F2A 1.36(5) .
C1A F3A 1.17(5) .
C1A S1A 1.82(5) .
O1A S1A 1.43(3) .
O2A S1A 1.38(3) .
S1A O3A 1.49(6) .
C1B S1B 1.804(9) .
C1B F1B 1.315(8) .
C1B F2B 1.326(8) .
C1B F3B 1.330(8) .
S1B O1B 1.441(4) .
S1B O2B 1.450(5) .
S1B O3B 1.420(7) .
N14 N14 1.44(2) 2_566

loop_
_restr_u_iso_atom_site_label
_restr_u_iso_weight_param
C40 0.0200
C1A 0.0100
O1A 0.0200
O3A 0.0200
C1B 0.0100
N14 0.0200
O16 0.0200
O17 0.0200
